data_9009095
loop_
_publ_author_name
'Wyckoff, R. W. G.'

_publ_section_title
;
 Second edition. Interscience Publishers, New York, New York
;
_journal_name_full 'Crystal Structures'
_journal_page_first 239
_journal_page_last 444
_journal_volume 1
_journal_year 1963
_chemical_formula_structural CrF2
_chemical_formula_sum 'Cr F2'
_space_group_IT_number 14
_symmetry_space_group_name_Hall '-P 2yn'
_symmetry_space_group_name_H-M 'P 1 21/n 1'
_cell_angle_alpha 90
_cell_angle_beta 96.50
_cell_angle_gamma 90
_cell_length_a 4.732
_cell_length_b 4.718
_cell_length_c 3.505
_cell_formula_units_Z 2
_cell_volume 77.748
_database_code_amcsd 0011774
_exptl_crystal_density_diffrn 3.844
_cod_database_code 9009095
_amcsd_formula_title CrF2

loop_
_space_group_symop_operation_xyz
x,y,z
1/2+x,1/2-y,1/2+z
1/2-x,1/2+y,1/2-z
-x,-y,-z

loop_
_atom_site_label
_atom_site_fract_x
_atom_site_fract_y
_atom_site_fract_z
Cr 0.00000 0.00000 0.00000
F 0.29700 0.29700 0.04400

loop_
_cod_related_entry_id
_cod_related_entry_database
_cod_related_entry_code
1 AMCSD 0011774
